data_7710516
loop_
_publ_author_name
'Wohltmann, Wiebke Marie'
'Schmidtmann, Marc'
'M\"uller, Thomas'

_publ_section_title
;
 Covalent triflates as synthons for silolyl- and germolyl cations
;
_journal_name_full 'Dalton Transactions'
_journal_paper_doi 10.1039/D2DT01446G
_journal_year 2022
_chemical_formula_structural '[SiC4(C6H5)2(Si(CH3)3)2(OP(C2H5)3)(C6H5)] [CF3SO3] *C6D6'
_chemical_formula_sum 'C41 H48 D6 F3 O4 P S Si3'
_chemical_formula_weight 821.18
_space_group_crystal_system triclinic
_space_group_IT_number 2
_space_group_name_Hall '-P 1'
_space_group_name_H-M_alt 'P -1'
_atom_sites_solution_hydrogens difmap
_atom_sites_solution_primary direct
_atom_sites_solution_secondary difmap
_audit_creation_method SHELXL-2018/3
_audit_update_record
;
2022-05-03 deposited with the CCDC.	2022-06-09 downloaded from the CCDC.
;
_cell_angle_alpha 113.086(2)
_cell_angle_beta 90.170(2)
_cell_angle_gamma 92.016(3)
_cell_formula_units_Z 4
_cell_length_a 11.0788(5)
_cell_length_b 20.4400(10)
_cell_length_c 20.8154(9)
_cell_measurement_reflns_used 5539
_cell_measurement_temperature 100(2)
_cell_measurement_theta_max 74.62
_cell_measurement_theta_min 2.35
_cell_volume 4332.8(4)
_computing_cell_refinement 'Bruker SAINT V8.40B'
_computing_data_collection 'Bruker APEX3'
_computing_data_reduction 'Bruker SAINT V8.40B'
_computing_structure_refinement 'SHELXL-2018/3 (Sheldrick, 2018)'
_computing_structure_solution 'SHELXS-2013/1 (Sheldrick, 2013)'
_diffrn_ambient_temperature 100(2)
_diffrn_measured_fraction_theta_full 0.970
_diffrn_measured_fraction_theta_max 0.947
_diffrn_measurement_device_type 'Bruker Photon III CPAD'
_diffrn_measurement_method '\f and \w scans'
_diffrn_radiation_type CuK\a
_diffrn_radiation_wavelength 1.54178
_diffrn_reflns_av_unetI/netI 0.0793
_diffrn_reflns_Laue_measured_fraction_full 0.970
_diffrn_reflns_Laue_measured_fraction_max 0.947
_diffrn_reflns_limit_h_max 13
_diffrn_reflns_limit_h_min -13
_diffrn_reflns_limit_k_max 25
_diffrn_reflns_limit_k_min -25
_diffrn_reflns_limit_l_max 26
_diffrn_reflns_limit_l_min -26
_diffrn_reflns_number 44671
_diffrn_reflns_point_group_measured_fraction_full 0.970
_diffrn_reflns_point_group_measured_fraction_max 0.947
_diffrn_reflns_theta_full 67.679
_diffrn_reflns_theta_max 74.495
_diffrn_reflns_theta_min 2.308
_diffrn_source 'I\mS microfocus'
_exptl_absorpt_coefficient_mu 2.233
_exptl_absorpt_correction_T_max 1.000000
_exptl_absorpt_correction_T_min 0.873877
_exptl_absorpt_correction_type multi-scan
_exptl_absorpt_process_details 'TWINABS-2012/1 (Sheldrick)'
_exptl_crystal_colour colourless
_exptl_crystal_density_diffrn 1.259
_exptl_crystal_description plate
_exptl_crystal_F_000 1728
_exptl_crystal_size_max 0.070
_exptl_crystal_size_mid 0.070
_exptl_crystal_size_min 0.020
_refine_diff_density_max 0.817
_refine_diff_density_min -0.472
_refine_diff_density_rms 0.096
_refine_ls_extinction_method none
_refine_ls_goodness_of_fit_ref 1.071
_refine_ls_hydrogen_treatment constr
_refine_ls_matrix_type full
_refine_ls_number_parameters 974
_refine_ls_number_reflns 44671
_refine_ls_number_restraints 0
_refine_ls_restrained_S_all 1.071
_refine_ls_R_factor_all 0.0932
_refine_ls_R_factor_gt 0.0777
_refine_ls_shift/su_max 0.000
_refine_ls_shift/su_mean 0.000
_refine_ls_structure_factor_coef Fsqd
_refine_ls_weighting_details 'w=1/[\s^2^(Fo^2^)+(0.0500P)^2^+11.5000P] where P=(Fo^2^+2Fc^2^)/3'
_refine_ls_weighting_scheme calc
_refine_ls_wR_factor_gt 0.1881
_refine_ls_wR_factor_ref 0.1972
_reflns_Friedel_coverage 0.000
_reflns_number_gt 36780
_reflns_number_total 44671
_reflns_threshold_expression 'I > 2\s(I)'
_cod_data_source_file d2dt01446g3.cif
_cod_data_source_block ww151_5
_cod_database_code 7710516
_shelx_shelxl_version_number 2018/3
_shelx_space_group_comment
;
The symmetry employed for this shelxl refinement is uniquely defined
by the following loop, which should always be used as a source of
symmetry information in preference to the above space-group names.
They are only intended as comments.
;
_shelx_estimated_absorpt_t_min 0.859
_shelx_estimated_absorpt_t_max 0.957

loop_
_space_group_symop_operation_xyz
'x, y, z'
'-x, -y, -z'

loop_
_atom_site_label
_atom_site_type_symbol
_atom_site_fract_x
_atom_site_fract_y
_atom_site_fract_z
_atom_site_U_iso_or_equiv
_atom_site_adp_type
_atom_site_occupancy
_atom_site_site_symmetry_order
_atom_site_calc_flag
_atom_site_refinement_flags_posn
_atom_site_refinement_flags_adp
_atom_site_refinement_flags_occupancy
_atom_site_disorder_assembly
_atom_site_disorder_group
P1 P 1.14067(11) 0.61440(6) 0.70449(7) 0.0197(3) Uani 1 1 d . . . . .
Si1 Si 1.03433(11) 0.76514(7) 0.75825(7) 0.0175(3) Uani 1 1 d . . . . .
Si2 Si 0.95939(12) 0.76693(7) 0.60349(7) 0.0203(3) Uani 1 1 d . . . . .
Si3 Si 0.94797(12) 0.76638(8) 0.91361(7) 0.0239(3) Uani 1 1 d . . . . .
O1 O 1.1268(3) 0.69665(17) 0.73358(18) 0.0215(7) Uani 1 1 d . . . . .
C1 C 0.9249(4) 0.7624(2) 0.6897(2) 0.0172(9) Uani 1 1 d . . . . .
C2 C 0.8150(4) 0.7685(2) 0.7208(3) 0.0200(10) Uani 1 1 d . . . . .
C3 C 0.8145(4) 0.7688(2) 0.7945(3) 0.0184(9) Uani 1 1 d . . . . .
C4 C 0.9228(4) 0.7650(2) 0.8243(3) 0.0201(10) Uani 1 1 d . . . . .
C5 C 0.6982(4) 0.7777(3) 0.6901(3) 0.0236(11) Uani 1 1 d . . . . .
C6 C 0.6473(5) 0.8439(3) 0.7141(3) 0.0339(13) Uani 1 1 d . . . . .
H6 H 0.686700 0.883013 0.750424 0.041 Uiso 1 1 calc R U . . .
C7 C 0.5392(5) 0.8536(4) 0.6855(4) 0.0467(17) Uani 1 1 d . . . . .
H7 H 0.506448 0.899515 0.701693 0.056 Uiso 1 1 calc R U . . .
C8 C 0.4797(5) 0.7975(4) 0.6343(4) 0.0468(18) Uani 1 1 d . . . . .
H8 H 0.405257 0.803984 0.615220 0.056 Uiso 1 1 calc R U . . .
C9 C 0.5287(6) 0.7318(4) 0.6107(4) 0.0462(18) Uani 1 1 d . . . . .
H9 H 0.486942 0.692648 0.575514 0.055 Uiso 1 1 calc R U . . .
C10 C 0.6397(5) 0.7209(3) 0.6376(3) 0.0309(13) Uani 1 1 d . . . . .
H10 H 0.673759 0.675279 0.619908 0.037 Uiso 1 1 calc R U . . .
C11 C 0.6953(4) 0.7723(3) 0.8295(3) 0.0220(10) Uani 1 1 d . . . . .
C12 C 0.6555(5) 0.8372(3) 0.8757(3) 0.0328(13) Uani 1 1 d . . . . .
H12 H 0.701332 0.879771 0.883110 0.039 Uiso 1 1 calc R U . . .
C13 C 0.5482(5) 0.8398(4) 0.9111(3) 0.0414(16) Uani 1 1 d . . . . .
H13 H 0.520724 0.884278 0.942555 0.050 Uiso 1 1 calc R U . . .
C14 C 0.4822(5) 0.7786(4) 0.9010(3) 0.0421(16) Uani 1 1 d . . . . .
H14 H 0.409765 0.780544 0.925940 0.051 Uiso 1 1 calc R U . . .
C15 C 0.5206(5) 0.7146(4) 0.8549(4) 0.0402(15) Uani 1 1 d . . . . .
H15 H 0.473868 0.672297 0.847511 0.048 Uiso 1 1 calc R U . . .
C16 C 0.6276(5) 0.7108(3) 0.8187(3) 0.0300(12) Uani 1 1 d . . . . .
H16 H 0.653716 0.666115 0.786766 0.036 Uiso 1 1 calc R U . . .
C17 C 1.1260(5) 0.7807(3) 0.6006(3) 0.0294(12) Uani 1 1 d . . . . .
H17A H 1.152608 0.824013 0.640325 0.044 Uiso 1 1 calc R U . . .
H17B H 1.146835 0.785627 0.556925 0.044 Uiso 1 1 calc R U . . .
H17C H 1.166235 0.739776 0.602980 0.044 Uiso 1 1 calc R U . . .
C18 C 0.8847(6) 0.8439(3) 0.5962(4) 0.0435(16) Uani 1 1 d . . . . .
H18A H 0.796959 0.834821 0.592650 0.065 Uiso 1 1 calc R U . . .
H18B H 0.913052 0.850352 0.554489 0.065 Uiso 1 1 calc R U . . .
H18C H 0.904663 0.886995 0.637748 0.065 Uiso 1 1 calc R U . . .
C19 C 0.9137(5) 0.6822(3) 0.5297(3) 0.0327(13) Uani 1 1 d . . . . .
H19A H 0.935038 0.685512 0.485401 0.049 Uiso 1 1 calc R U . . .
H19B H 0.826252 0.673544 0.530532 0.049 Uiso 1 1 calc R U . . .
H19C H 0.955750 0.642791 0.534303 0.049 Uiso 1 1 calc R U . . .
C20 C 1.1141(4) 0.7601(3) 0.9251(3) 0.0287(12) Uani 1 1 d . . . . .
H20A H 1.157414 0.798886 0.917258 0.043 Uiso 1 1 calc R U . . .
H20B H 1.140623 0.714294 0.891435 0.043 Uiso 1 1 calc R U . . .
H20C H 1.131329 0.763863 0.972666 0.043 Uiso 1 1 calc R U . . .
C21 C 0.8998(5) 0.8520(4) 0.9830(3) 0.0405(15) Uani 1 1 d . . . . .
H21A H 0.811508 0.853572 0.982244 0.061 Uiso 1 1 calc R U . . .
H21B H 0.935223 0.892221 0.974127 0.061 Uiso 1 1 calc R U . . .
H21C H 0.927487 0.854949 1.028837 0.061 Uiso 1 1 calc R U . . .
C22 C 0.8623(5) 0.6906(3) 0.9228(3) 0.0362(14) Uani 1 1 d . . . . .
H22A H 0.882940 0.646022 0.884622 0.054 Uiso 1 1 calc R U . . .
H22B H 0.775454 0.697375 0.920854 0.054 Uiso 1 1 calc R U . . .
H22C H 0.883454 0.688413 0.967618 0.054 Uiso 1 1 calc R U . . .
C23 C 1.1373(4) 0.8454(3) 0.7895(3) 0.0215(10) Uani 1 1 d . . . . .
C24 C 1.2612(4) 0.8434(3) 0.7988(3) 0.0248(11) Uani 1 1 d . . . . .
H24 H 1.297112 0.798963 0.788355 0.030 Uiso 1 1 calc R U . . .
C25 C 1.3336(5) 0.9058(3) 0.8231(3) 0.0318(13) Uani 1 1 d . . . . .
H25 H 1.418176 0.903195 0.828746 0.038 Uiso 1 1 calc R U . . .
C26 C 1.2846(5) 0.9709(3) 0.8389(3) 0.0341(13) Uani 1 1 d . . . . .
H26 H 1.334198 1.013281 0.856230 0.041 Uiso 1 1 calc R U . . .
C27 C 1.1609(6) 0.9738(3) 0.8292(4) 0.0410(15) Uani 1 1 d . . . . .
H27 H 1.126072 1.018517 0.839366 0.049 Uiso 1 1 calc R U . . .
C28 C 1.0877(5) 0.9122(3) 0.8050(3) 0.0350(14) Uani 1 1 d . . . . .
H28 H 1.003387 0.915156 0.798693 0.042 Uiso 1 1 calc R U . . .
C29 C 1.1069(5) 0.5756(3) 0.6134(3) 0.0269(11) Uani 1 1 d . . . . .
H29A H 1.019849 0.580049 0.605629 0.032 Uiso 1 1 calc R U . . .
H29B H 1.153293 0.601891 0.589864 0.032 Uiso 1 1 calc R U . . .
C30 C 1.1379(6) 0.4963(3) 0.5807(3) 0.0415(15) Uani 1 1 d . . . . .
H30A H 1.098207 0.471053 0.606841 0.062 Uiso 1 1 calc R U . . .
H30B H 1.225581 0.492201 0.582745 0.062 Uiso 1 1 calc R U . . .
H30C H 1.109646 0.475357 0.531961 0.062 Uiso 1 1 calc R U . . .
C31 C 1.0449(5) 0.5772(3) 0.7501(3) 0.0281(11) Uani 1 1 d . . . . .
H31A H 1.070190 0.528376 0.740924 0.034 Uiso 1 1 calc R U . . .
H31B H 1.055051 0.605730 0.800811 0.034 Uiso 1 1 calc R U . . .
C32 C 0.9111(5) 0.5739(3) 0.7298(3) 0.0361(13) Uani 1 1 d . . . . .
H32A H 0.861552 0.564425 0.764379 0.054 Uiso 1 1 calc R U . . .
H32B H 0.896226 0.535796 0.683670 0.054 Uiso 1 1 calc R U . . .
H32C H 0.889776 0.619523 0.728480 0.054 Uiso 1 1 calc R U . . .
C33 C 1.2938(5) 0.6015(3) 0.7197(3) 0.0303(12) Uani 1 1 d . . . . .
H33A H 1.311773 0.624232 0.770471 0.036 Uiso 1 1 calc R U . . .
H33B H 1.305893 0.549839 0.704466 0.036 Uiso 1 1 calc R U . . .
C34 C 1.3820(5) 0.6319(3) 0.6816(3) 0.0349(13) Uani 1 1 d . . . . .
H34A H 1.370414 0.682983 0.696274 0.052 Uiso 1 1 calc R U . . .
H34B H 1.367496 0.607871 0.631112 0.052 Uiso 1 1 calc R U . . .
H34C H 1.464960 0.624360 0.692924 0.052 Uiso 1 1 calc R U . . .
P2 P 0.64920(11) 0.39375(6) 0.79377(7) 0.0187(3) Uani 1 1 d . . . . .
Si4 Si 0.54159(11) 0.24148(7) 0.73884(7) 0.0183(3) Uani 1 1 d . . . . .
Si5 Si 0.47082(12) 0.24363(7) 0.89613(7) 0.0207(3) Uani 1 1 d . . . . .
Si6 Si 0.44999(12) 0.23538(8) 0.58312(7) 0.0270(3) Uani 1 1 d . . . . .
O2 O 0.6430(3) 0.31040(17) 0.76023(18) 0.0210(7) Uani 1 1 d . . . . .
C35 C 0.4358(4) 0.2501(2) 0.8106(3) 0.0185(10) Uani 1 1 d . . . . .
C36 C 0.3247(4) 0.2502(3) 0.7823(3) 0.0217(10) Uani 1 1 d . . . . .
C37 C 0.3191(4) 0.2470(3) 0.7085(3) 0.0240(11) Uani 1 1 d . . . . .
C38 C 0.4266(4) 0.2420(3) 0.6745(3) 0.0224(10) Uani 1 1 d . . . . .
C39 C 0.2087(5) 0.2515(3) 0.8187(3) 0.0304(12) Uani 1 1 d . . . . .
C40 C 0.1372(5) 0.1891(4) 0.8014(4) 0.0478(17) Uani 1 1 d . . . . .
H40 H 0.160620 0.145615 0.766059 0.057 Uiso 1 1 calc R U . . .
C41 C 0.0294(6) 0.1927(6) 0.8380(4) 0.066(3) Uani 1 1 d . . . . .
H41 H -0.019694 0.150601 0.827562 0.079 Uiso 1 1 calc R U . . .
C42 C -0.0062(6) 0.2543(5) 0.8876(4) 0.060(2) Uani 1 1 d . . . . .
H42 H -0.080384 0.255233 0.910666 0.072 Uiso 1 1 calc R U . . .
C43 C 0.0649(6) 0.3159(5) 0.9048(4) 0.055(2) Uani 1 1 d . . . . .
H43 H 0.040763 0.358949 0.940425 0.066 Uiso 1 1 calc R U . . .
C44 C 0.1704(5) 0.3146(4) 0.8702(3) 0.0398(15) Uani 1 1 d . . . . .
H44 H 0.218131 0.357306 0.881312 0.048 Uiso 1 1 calc R U . . .
C45 C 0.1984(5) 0.2503(3) 0.6769(3) 0.0302(12) Uani 1 1 d . . . . .
C46 C 0.1382(6) 0.1889(4) 0.6320(3) 0.0457(17) Uani 1 1 d . . . . .
H46 H 0.171043 0.143520 0.621076 0.055 Uiso 1 1 calc R U . . .
C47 C 0.0260(6) 0.1958(6) 0.6029(4) 0.063(3) Uani 1 1 d . . . . .
H47 H -0.017547 0.154183 0.572599 0.076 Uiso 1 1 calc R U . . .
C48 C -0.0210(6) 0.2607(6) 0.6174(4) 0.073(3) Uani 1 1 d . . . . .
H48 H -0.096008 0.263795 0.596737 0.088 Uiso 1 1 calc R U . . .
C49 C 0.0393(6) 0.3212(5) 0.6613(4) 0.062(2) Uani 1 1 d . . . . .
H49 H 0.007100 0.366477 0.670957 0.074 Uiso 1 1 calc R U . . .
C50 C 0.1485(5) 0.3157(4) 0.6918(3) 0.0417(15) Uani 1 1 d . . . . .
H50 H 0.189541 0.357676 0.723411 0.050 Uiso 1 1 calc R U . . .
C51 C 0.6361(5) 0.2305(3) 0.8996(3) 0.0289(12) Uani 1 1 d . . . . .
H51A H 0.657496 0.187628 0.859596 0.043 Uiso 1 1 calc R U . . .
H51B H 0.656476 0.225142 0.943037 0.043 Uiso 1 1 calc R U . . .
H51C H 0.681265 0.271889 0.897849 0.043 Uiso 1 1 calc R U . . .
C52 C 0.3869(5) 0.1636(3) 0.8992(3) 0.0372(14) Uani 1 1 d . . . . .
H52A H 0.410694 0.120840 0.859854 0.056 Uiso 1 1 calc R U . . .
H52B H 0.299819 0.169139 0.896206 0.056 Uiso 1 1 calc R U . . .
H52C H 0.406362 0.159011 0.943176 0.056 Uiso 1 1 calc R U . . .
C53 C 0.4329(5) 0.3244(3) 0.9740(3) 0.0302(12) Uani 1 1 d . . . . .
H53A H 0.449484 0.316539 1.016590 0.045 Uiso 1 1 calc R U . . .
H53B H 0.347106 0.333704 0.971709 0.045 Uiso 1 1 calc R U . . .
H53C H 0.482071 0.365393 0.974436 0.045 Uiso 1 1 calc R U . . .
C54 C 0.6164(5) 0.2400(3) 0.5719(3) 0.0291(12) Uani 1 1 d . . . . .
H54A H 0.633281 0.237015 0.524664 0.044 Uiso 1 1 calc R U . . .
H54B H 0.653058 0.200369 0.578972 0.044 Uiso 1 1 calc R U . . .
H54C H 0.650374 0.285191 0.606212 0.044 Uiso 1 1 calc R U . . .
C55 C 0.3899(6) 0.1464(4) 0.5188(3) 0.0486(18) Uani 1 1 d . . . . .
H55A H 0.302725 0.141980 0.524813 0.073 Uiso 1 1 calc R U . . .
H55B H 0.430271 0.108386 0.526873 0.073 Uiso 1 1 calc R U . . .
H55C H 0.405414 0.142655 0.471143 0.073 Uiso 1 1 calc R U . . .
C56 C 0.3758(6) 0.3087(4) 0.5700(4) 0.0469(17) Uani 1 1 d . . . . .
H56A H 0.391589 0.306054 0.522718 0.070 Uiso 1 1 calc R U . . .
H56B H 0.407995 0.354419 0.604263 0.070 Uiso 1 1 calc R U . . .
H56C H 0.288568 0.304720 0.575968 0.070 Uiso 1 1 calc R U . . .
C57 C 0.6365(5) 0.1618(3) 0.7091(3) 0.0234(11) Uani 1 1 d . . . . .
C58 C 0.7610(5) 0.1661(3) 0.7079(3) 0.0307(12) Uani 1 1 d . . . . .
H58 H 0.801529 0.211471 0.723285 0.037 Uiso 1 1 calc R U . . .
C59 C 0.8286(6) 0.1050(3) 0.6846(3) 0.0388(14) Uani 1 1 d . . . . .
H59 H 0.914133 0.109029 0.683347 0.047 Uiso 1 1 calc R U . . .
C60 C 0.7712(7) 0.0388(3) 0.6633(4) 0.0460(17) Uani 1 1 d . . . . .
H60 H 0.817050 -0.002804 0.648748 0.055 Uiso 1 1 calc R U . . .
C61 C 0.6471(7) 0.0335(3) 0.6634(4) 0.055(2) Uani 1 1 d . . . . .
H61 H 0.607263 -0.012124 0.647490 0.066 Uiso 1 1 calc R U . . .
C62 C 0.5792(6) 0.0944(3) 0.6866(3) 0.0389(14) Uani 1 1 d . . . . .
H62 H 0.493568 0.089984 0.687187 0.047 Uiso 1 1 calc R U . . .
C63 C 0.6146(5) 0.4219(3) 0.8847(3) 0.0268(11) Uani 1 1 d . . . . .
H63A H 0.526482 0.415067 0.888767 0.032 Uiso 1 1 calc R U . . .
H63B H 0.655472 0.390725 0.903443 0.032 Uiso 1 1 calc R U . . .
C64 C 0.6511(6) 0.4989(3) 0.9298(3) 0.0388(14) Uani 1 1 d . . . . .
H64A H 0.611682 0.530551 0.911677 0.058 Uiso 1 1 calc R U . . .
H64B H 0.738938 0.505791 0.928869 0.058 Uiso 1 1 calc R U . . .
H64C H 0.626063 0.510066 0.977965 0.058 Uiso 1 1 calc R U . . .
C65 C 0.5463(4) 0.4263(3) 0.7479(3) 0.0266(11) Uani 1 1 d . . . . .
H65A H 0.560330 0.402065 0.697176 0.032 Uiso 1 1 calc R U . . .
H65B H 0.462888 0.413278 0.756613 0.032 Uiso 1 1 calc R U . . .
C66 C 0.5563(5) 0.5066(3) 0.7678(3) 0.0347(13) Uani 1 1 d . . . . .
H66A H 0.499264 0.519689 0.739203 0.052 Uiso 1 1 calc R U . . .
H66B H 0.638701 0.520323 0.759823 0.052 Uiso 1 1 calc R U . . .
H66C H 0.537192 0.531301 0.817287 0.052 Uiso 1 1 calc R U . . .
C67 C 0.8007(4) 0.4197(3) 0.7838(3) 0.0262(11) Uani 1 1 d . . . . .
H67A H 0.818164 0.402693 0.733326 0.031 Uiso 1 1 calc R U . . .
H67B H 0.808959 0.472297 0.803704 0.031 Uiso 1 1 calc R U . . .
C68 C 0.8941(5) 0.3906(3) 0.8191(3) 0.0319(12) Uani 1 1 d . . . . .
H68A H 0.888984 0.338495 0.798236 0.048 Uiso 1 1 calc R U . . .
H68B H 0.877789 0.407420 0.869136 0.048 Uiso 1 1 calc R U . . .
H68C H 0.975247 0.407412 0.812540 0.048 Uiso 1 1 calc R U . . .
S1 S 0.74827(13) 0.42631(7) 0.56230(8) 0.0321(3) Uani 1 1 d . . . . .
F1 F 0.6281(3) 0.5178(2) 0.5292(2) 0.0533(10) Uani 1 1 d . . . . .
F2 F 0.6662(3) 0.55184(19) 0.6384(2) 0.0470(9) Uani 1 1 d . . . . .
F3 F 0.5266(3) 0.4715(2) 0.5890(2) 0.0531(10) Uani 1 1 d . . . . .
O3 O 0.8587(4) 0.4626(2) 0.5569(2) 0.0408(10) Uani 1 1 d . . . . .
O4 O 0.7037(4) 0.3715(2) 0.4979(2) 0.0459(11) Uani 1 1 d . . . . .
O5 O 0.7413(4) 0.4101(2) 0.6236(2) 0.0394(10) Uani 1 1 d . . . . .
C69 C 0.6364(5) 0.4941(3) 0.5796(3) 0.0365(13) Uani 1 1 d . . . . .
S2 S 0.27119(13) 0.52835(8) 0.87335(8) 0.0350(3) Uani 1 1 d . . . . .
F4 F 0.0545(4) 0.5716(3) 0.9171(2) 0.0720(14) Uani 1 1 d . . . . .
F5 F 0.1869(4) 0.5956(2) 0.99880(19) 0.0531(10) Uani 1 1 d . . . . .
F6 F 0.1155(4) 0.4893(2) 0.9482(2) 0.0573(11) Uani 1 1 d . . . . .
O6 O 0.3017(5) 0.5975(3) 0.8750(3) 0.0537(12) Uani 1 1 d . . . . .
O7 O 0.2102(5) 0.4821(3) 0.8098(2) 0.0610(14) Uani 1 1 d . . . . .
O8 O 0.3593(4) 0.4967(4) 0.9003(3) 0.0700(18) Uani 1 1 d . . . . .
C70 C 0.1515(5) 0.5469(4) 0.9371(3) 0.0375(14) Uani 1 1 d . . . . .
C71 C 0.7769(11) 0.0294(4) 0.8534(5) 0.089(4) Uani 1 1 d . . . . .
D71 D 0.811355 0.028281 0.811256 0.107 Uiso 1 1 calc R U . . .
C72 C 0.6553(8) 0.0299(4) 0.8615(4) 0.058(2) Uani 1 1 d . . . . .
D72 D 0.603865 0.027912 0.824138 0.070 Uiso 1 1 calc R U . . .
C73 C 0.6058(6) 0.0333(4) 0.9227(4) 0.0478(17) Uani 1 1 d . . . . .
D73 D 0.520743 0.034723 0.928181 0.057 Uiso 1 1 calc R U . . .
C74 C 0.6801(6) 0.0347(3) 0.9767(4) 0.0457(16) Uani 1 1 d . . . . .
D74 D 0.645147 0.036610 1.018970 0.055 Uiso 1 1 calc R U . . .
C75 C 0.8023(6) 0.0334(4) 0.9704(5) 0.063(2) Uani 1 1 d . . . . .
D75 D 0.852929 0.034410 1.007728 0.075 Uiso 1 1 calc R U . . .
C76 C 0.8502(8) 0.0304(5) 0.9088(6) 0.098(4) Uani 1 1 d . . . . .
D76 D 0.935358 0.029116 0.903477 0.117 Uiso 1 1 calc R U . . .
C77 C 0.2909(7) -0.0414(4) 0.5298(4) 0.0561(19) Uani 1 1 d . . . . .
D77 D 0.340980 -0.051907 0.490271 0.067 Uiso 1 1 calc R U . . .
C78 C 0.1777(7) -0.0194(4) 0.5291(4) 0.0561(19) Uani 1 1 d . . . . .
D78 D 0.147697 -0.014451 0.488461 0.067 Uiso 1 1 calc R U . . .
C79 C 0.1048(7) -0.0040(4) 0.5863(5) 0.063(2) Uani 1 1 d . . . . .
D79 D 0.025254 0.011522 0.585310 0.075 Uiso 1 1 calc R U . . .
C80 C 0.1495(7) -0.0114(3) 0.6453(4) 0.0487(17) Uani 1 1 d . . . . .
D80 D 0.100236 -0.001654 0.684992 0.058 Uiso 1 1 calc R U . . .
C81 C 0.2653(8) -0.0329(4) 0.6458(4) 0.060(2) Uani 1 1 d . . . . .
D81 D 0.297635 -0.036823 0.686359 0.072 Uiso 1 1 calc R U . . .
C82 C 0.3318(7) -0.0481(5) 0.5893(5) 0.073(3) Uani 1 1 d . . . . .
D82 D 0.410905 -0.064284 0.589875 0.088 Uiso 1 1 calc R U . . .

loop_
_atom_site_aniso_label
_atom_site_aniso_U_11
_atom_site_aniso_U_22
_atom_site_aniso_U_33
_atom_site_aniso_U_23
_atom_site_aniso_U_13
_atom_site_aniso_U_12
P1 0.0202(6) 0.0199(6) 0.0205(7) 0.0096(5) -0.0007(5) 0.0006(4)
Si1 0.0155(6) 0.0206(6) 0.0164(7) 0.0074(5) 0.0000(5) 0.0004(5)
Si2 0.0214(6) 0.0239(6) 0.0179(7) 0.0106(6) 0.0014(5) 0.0031(5)
Si3 0.0192(6) 0.0389(8) 0.0156(7) 0.0127(6) -0.0005(5) 0.0024(6)
O1 0.0173(16) 0.0228(17) 0.0228(19) 0.0072(15) 0.0030(14) 0.0003(13)
C1 0.021(2) 0.018(2) 0.013(2) 0.0059(19) -0.0026(18) 0.0014(17)
C2 0.023(2) 0.019(2) 0.017(2) 0.005(2) -0.0008(19) 0.0010(18)
C3 0.016(2) 0.019(2) 0.019(3) 0.006(2) -0.0012(18) -0.0002(17)
C4 0.021(2) 0.019(2) 0.018(3) 0.005(2) 0.0044(19) 0.0014(18)
C5 0.018(2) 0.038(3) 0.017(3) 0.015(2) 0.0002(19) -0.001(2)
C6 0.027(3) 0.048(3) 0.030(3) 0.019(3) 0.001(2) 0.009(2)
C7 0.031(3) 0.078(5) 0.047(4) 0.039(4) 0.008(3) 0.026(3)
C8 0.017(3) 0.102(6) 0.042(4) 0.051(4) 0.004(3) 0.007(3)
C9 0.032(3) 0.083(5) 0.037(4) 0.040(4) -0.010(3) -0.025(3)
C10 0.026(3) 0.044(3) 0.027(3) 0.019(3) -0.004(2) -0.011(2)
C11 0.017(2) 0.034(3) 0.018(3) 0.013(2) 0.0024(19) 0.0032(19)
C12 0.032(3) 0.034(3) 0.033(3) 0.013(3) 0.008(2) 0.008(2)
C13 0.030(3) 0.067(4) 0.035(4) 0.026(3) 0.015(3) 0.023(3)
C14 0.020(3) 0.085(5) 0.035(4) 0.037(4) -0.001(2) 0.005(3)
C15 0.020(3) 0.070(4) 0.042(4) 0.034(4) -0.004(3) -0.011(3)
C16 0.026(3) 0.041(3) 0.027(3) 0.017(3) -0.001(2) -0.004(2)
C17 0.028(3) 0.039(3) 0.022(3) 0.013(2) 0.002(2) 0.006(2)
C18 0.052(4) 0.049(4) 0.043(4) 0.031(3) 0.020(3) 0.021(3)
C19 0.032(3) 0.043(3) 0.021(3) 0.011(3) -0.007(2) 0.000(2)
C20 0.025(3) 0.043(3) 0.020(3) 0.013(2) 0.000(2) 0.001(2)
C21 0.034(3) 0.058(4) 0.021(3) 0.006(3) -0.001(2) 0.009(3)
C22 0.030(3) 0.062(4) 0.031(3) 0.035(3) 0.000(2) -0.003(3)
C23 0.026(2) 0.021(2) 0.015(2) 0.005(2) 0.002(2) -0.0037(19)
C24 0.022(2) 0.027(3) 0.024(3) 0.009(2) 0.000(2) 0.0015(19)
C25 0.019(2) 0.037(3) 0.037(3) 0.013(3) -0.005(2) -0.006(2)
C26 0.034(3) 0.030(3) 0.036(3) 0.012(3) -0.009(3) -0.014(2)
C27 0.042(3) 0.022(3) 0.055(4) 0.010(3) -0.009(3) -0.002(2)
C28 0.026(3) 0.026(3) 0.048(4) 0.009(3) -0.005(3) 0.001(2)
C29 0.029(3) 0.029(3) 0.020(3) 0.008(2) -0.002(2) -0.003(2)
C30 0.051(4) 0.031(3) 0.032(4) 0.002(3) 0.007(3) -0.003(3)
C31 0.033(3) 0.030(3) 0.026(3) 0.017(2) -0.004(2) -0.006(2)
C32 0.034(3) 0.032(3) 0.037(4) 0.010(3) 0.000(3) -0.010(2)
C33 0.026(3) 0.035(3) 0.035(3) 0.019(3) 0.000(2) 0.005(2)
C34 0.026(3) 0.042(3) 0.037(3) 0.015(3) 0.008(2) 0.005(2)
P2 0.0175(6) 0.0199(6) 0.0201(7) 0.0093(5) -0.0005(5) 0.0017(4)
Si4 0.0187(6) 0.0197(6) 0.0154(7) 0.0060(5) 0.0014(5) 0.0001(5)
Si5 0.0233(6) 0.0237(6) 0.0174(7) 0.0104(6) 0.0015(5) 0.0013(5)
Si6 0.0238(7) 0.0420(8) 0.0153(7) 0.0115(6) 0.0005(5) -0.0021(6)
O2 0.0171(16) 0.0208(16) 0.0251(19) 0.0089(15) -0.0006(14) 0.0024(12)
C35 0.020(2) 0.018(2) 0.015(2) 0.0051(19) 0.0022(19) -0.0028(17)
C36 0.025(2) 0.022(2) 0.016(3) 0.006(2) 0.001(2) 0.0000(19)
C37 0.022(2) 0.029(3) 0.018(3) 0.006(2) -0.002(2) -0.0046(19)
C38 0.023(2) 0.028(3) 0.016(3) 0.008(2) -0.0019(19) -0.0020(19)
C39 0.025(3) 0.053(3) 0.019(3) 0.020(3) -0.001(2) 0.003(2)
C40 0.030(3) 0.077(5) 0.046(4) 0.037(4) -0.009(3) -0.018(3)
C41 0.034(4) 0.133(8) 0.057(5) 0.068(6) -0.009(4) -0.021(4)
C42 0.027(3) 0.138(8) 0.043(4) 0.063(5) 0.014(3) 0.024(4)
C43 0.040(4) 0.103(6) 0.040(4) 0.045(4) 0.016(3) 0.036(4)
C44 0.034(3) 0.064(4) 0.031(3) 0.027(3) 0.009(3) 0.020(3)
C45 0.020(2) 0.060(4) 0.016(3) 0.021(3) 0.000(2) -0.005(2)
C46 0.033(3) 0.073(5) 0.037(4) 0.030(4) -0.007(3) -0.019(3)
C47 0.028(3) 0.131(8) 0.038(4) 0.044(5) -0.012(3) -0.034(4)
C48 0.019(3) 0.173(11) 0.054(5) 0.074(6) -0.005(3) -0.005(5)
C49 0.030(3) 0.126(8) 0.045(4) 0.047(5) 0.011(3) 0.030(4)
C50 0.027(3) 0.071(5) 0.034(4) 0.028(3) 0.001(3) 0.008(3)
C51 0.030(3) 0.034(3) 0.024(3) 0.014(2) -0.002(2) 0.002(2)
C52 0.041(3) 0.034(3) 0.042(4) 0.022(3) -0.004(3) -0.009(2)
C53 0.035(3) 0.036(3) 0.021(3) 0.012(2) 0.005(2) 0.007(2)
C54 0.027(3) 0.036(3) 0.022(3) 0.009(2) 0.003(2) -0.001(2)
C55 0.046(4) 0.063(4) 0.023(3) 0.005(3) -0.005(3) -0.018(3)
C56 0.038(3) 0.086(5) 0.034(4) 0.041(4) 0.006(3) 0.017(3)
C57 0.036(3) 0.021(2) 0.017(3) 0.011(2) 0.004(2) 0.004(2)
C58 0.034(3) 0.028(3) 0.029(3) 0.010(2) 0.002(2) 0.005(2)
C59 0.044(3) 0.037(3) 0.037(4) 0.015(3) 0.011(3) 0.015(3)
C60 0.068(5) 0.033(3) 0.042(4) 0.018(3) 0.017(3) 0.025(3)
C61 0.070(5) 0.017(3) 0.071(5) 0.009(3) 0.010(4) 0.005(3)
C62 0.047(4) 0.023(3) 0.042(4) 0.008(3) 0.007(3) 0.001(2)
C63 0.033(3) 0.032(3) 0.017(3) 0.011(2) 0.006(2) 0.007(2)
C64 0.059(4) 0.029(3) 0.024(3) 0.005(2) -0.005(3) 0.007(3)
C65 0.022(2) 0.035(3) 0.027(3) 0.016(2) -0.003(2) 0.003(2)
C66 0.032(3) 0.040(3) 0.040(4) 0.023(3) 0.006(3) 0.013(2)
C67 0.023(2) 0.030(3) 0.025(3) 0.010(2) -0.002(2) -0.004(2)
C68 0.019(2) 0.041(3) 0.036(3) 0.016(3) -0.005(2) 0.001(2)
S1 0.0344(7) 0.0351(7) 0.0247(7) 0.0094(6) -0.0025(6) 0.0007(6)
F1 0.048(2) 0.075(3) 0.058(3) 0.050(2) -0.0004(19) 0.0080(19)
F2 0.049(2) 0.0396(19) 0.052(2) 0.0170(18) 0.0032(18) 0.0074(16)
F3 0.0285(18) 0.076(3) 0.060(3) 0.032(2) 0.0028(17) 0.0042(17)
O3 0.032(2) 0.049(3) 0.041(3) 0.017(2) 0.0009(19) -0.0025(18)
O4 0.051(3) 0.052(3) 0.028(2) 0.010(2) -0.007(2) -0.004(2)
O5 0.047(2) 0.037(2) 0.034(2) 0.014(2) 0.000(2) 0.0034(18)
C69 0.034(3) 0.050(4) 0.029(3) 0.019(3) -0.001(3) 0.000(3)
S2 0.0346(7) 0.0461(8) 0.0302(8) 0.0202(7) 0.0081(6) 0.0133(6)
F4 0.046(2) 0.130(4) 0.062(3) 0.057(3) 0.013(2) 0.045(3)
F5 0.069(3) 0.061(2) 0.025(2) 0.0109(18) 0.0062(18) 0.013(2)
F6 0.054(2) 0.066(3) 0.060(3) 0.033(2) 0.013(2) -0.0068(19)
O6 0.070(3) 0.057(3) 0.046(3) 0.032(2) 0.014(2) 0.003(2)
O7 0.090(4) 0.059(3) 0.027(3) 0.008(2) 0.007(3) 0.013(3)
O8 0.045(3) 0.128(5) 0.073(4) 0.075(4) 0.028(3) 0.050(3)
C70 0.031(3) 0.056(4) 0.032(3) 0.022(3) 0.004(2) 0.011(3)
C71 0.133(9) 0.056(5) 0.045(5) -0.012(4) 0.040(6) -0.042(6)
C72 0.099(6) 0.033(3) 0.039(4) 0.009(3) 0.011(4) 0.010(4)
C73 0.044(4) 0.046(4) 0.051(5) 0.016(3) 0.003(3) 0.016(3)
C74 0.050(4) 0.035(3) 0.046(4) 0.008(3) 0.000(3) 0.006(3)
C75 0.042(4) 0.055(4) 0.060(5) -0.010(4) -0.008(4) 0.005(3)
C76 0.046(5) 0.087(7) 0.094(8) -0.035(6) 0.028(5) -0.021(4)
C77 0.059(5) 0.053(4) 0.051(5) 0.014(4) 0.017(4) 0.008(3)
C78 0.062(5) 0.061(5) 0.044(4) 0.019(4) -0.001(4) 0.008(4)
C79 0.040(4) 0.074(5) 0.074(6) 0.028(5) 0.000(4) 0.020(4)
C80 0.061(4) 0.038(3) 0.043(4) 0.013(3) 0.007(3) 0.002(3)
C81 0.070(5) 0.062(5) 0.053(5) 0.028(4) -0.010(4) -0.004(4)
C82 0.039(4) 0.100(7) 0.088(7) 0.044(6) 0.001(4) 0.006(4)

loop_
_atom_type_symbol
_atom_type_description
_atom_type_scat_dispersion_real
_atom_type_scat_dispersion_imag
_atom_type_scat_source
C C 0.0181 0.0091 'International Tables Vol C Tables 4.2.6.8 and 6.1.1.4'
H H 0.0000 0.0000 'International Tables Vol C Tables 4.2.6.8 and 6.1.1.4'
D D 0.0000 0.0000 'International Tables Vol C Tables 4.2.6.8 and 6.1.1.4'
O O 0.0492 0.0322 'International Tables Vol C Tables 4.2.6.8 and 6.1.1.4'
F F 0.0727 0.0534 'International Tables Vol C Tables 4.2.6.8 and 6.1.1.4'
Si Si 0.2541 0.3302 'International Tables Vol C Tables 4.2.6.8 and 6.1.1.4'
P P 0.2955 0.4335 'International Tables Vol C Tables 4.2.6.8 and 6.1.1.4'
S S 0.3331 0.5567 'International Tables Vol C Tables 4.2.6.8 and 6.1.1.4'

loop_
_geom_angle_atom_site_label_1
_geom_angle_atom_site_label_2
_geom_angle_atom_site_label_3
_geom_angle
_geom_angle_site_symmetry_1
_geom_angle_site_symmetry_3
_geom_angle_publ_flag
O1 P1 C31 109.6(2) . . ?
O1 P1 C33 106.0(2) . . ?
C31 P1 C33 110.0(3) . . ?
O1 P1 C29 110.4(2) . . ?
C31 P1 C29 110.8(3) . . ?
C33 P1 C29 109.9(3) . . ?
O1 Si1 C4 114.3(2) . . ?
O1 Si1 C1 114.4(2) . . ?
C4 Si1 C1 97.3(2) . . ?
O1 Si1 C23 104.5(2) . . ?
C4 Si1 C23 112.8(2) . . ?
C1 Si1 C23 113.9(2) . . ?
C18 Si2 C19 111.3(3) . . ?
C18 Si2 C17 108.8(3) . . ?
C19 Si2 C17 108.1(3) . . ?
C18 Si2 C1 110.0(2) . . ?
C19 Si2 C1 111.2(2) . . ?
C17 Si2 C1 107.4(2) . . ?
C22 Si3 C4 110.1(2) . . ?
C22 Si3 C20 111.1(3) . . ?
C4 Si3 C20 107.2(2) . . ?
C22 Si3 C21 109.2(3) . . ?
C4 Si3 C21 111.4(3) . . ?
C20 Si3 C21 107.8(3) . . ?
P1 O1 Si1 148.0(2) . . ?
C2 C1 Si1 104.4(3) . . ?
C2 C1 Si2 127.4(4) . . ?
Si1 C1 Si2 127.3(3) . . ?
C1 C2 C5 125.4(4) . . ?
C1 C2 C3 116.4(4) . . ?
C5 C2 C3 118.2(4) . . ?
C4 C3 C11 123.7(5) . . ?
C4 C3 C2 118.1(4) . . ?
C11 C3 C2 118.2(4) . . ?
C3 C4 Si1 103.5(4) . . ?
C3 C4 Si3 126.7(4) . . ?
Si1 C4 Si3 129.6(3) . . ?
C10 C5 C6 119.3(5) . . ?
C10 C5 C2 120.7(5) . . ?
C6 C5 C2 120.0(5) . . ?
C5 C6 C7 120.8(6) . . ?
C5 C6 H6 119.6 . . ?
C7 C6 H6 119.6 . . ?
C8 C7 C6 120.4(6) . . ?
C8 C7 H7 119.8 . . ?
C6 C7 H7 119.8 . . ?
C7 C8 C9 119.3(6) . . ?
C7 C8 H8 120.4 . . ?
C9 C8 H8 120.4 . . ?
C8 C9 C10 121.4(6) . . ?
C8 C9 H9 119.3 . . ?
C10 C9 H9 119.3 . . ?
C5 C10 C9 118.8(6) . . ?
C5 C10 H10 120.6 . . ?
C9 C10 H10 120.6 . . ?
C16 C11 C12 119.6(5) . . ?
C16 C11 C3 120.4(5) . . ?
C12 C11 C3 120.0(5) . . ?
C11 C12 C13 119.8(6) . . ?
C11 C12 H12 120.1 . . ?
C13 C12 H12 120.1 . . ?
C14 C13 C12 120.4(6) . . ?
C14 C13 H13 119.8 . . ?
C12 C13 H13 119.8 . . ?
C15 C14 C13 119.9(6) . . ?
C15 C14 H14 120.1 . . ?
C13 C14 H14 120.1 . . ?
C14 C15 C16 120.7(6) . . ?
C14 C15 H15 119.6 . . ?
C16 C15 H15 119.6 . . ?
C11 C16 C15 119.6(6) . . ?
C11 C16 H16 120.2 . . ?
C15 C16 H16 120.2 . . ?
Si2 C17 H17A 109.5 . . ?
Si2 C17 H17B 109.5 . . ?
H17A C17 H17B 109.5 . . ?
Si2 C17 H17C 109.5 . . ?
H17A C17 H17C 109.5 . . ?
H17B C17 H17C 109.5 . . ?
Si2 C18 H18A 109.5 . . ?
Si2 C18 H18B 109.5 . . ?
H18A C18 H18B 109.5 . . ?
Si2 C18 H18C 109.5 . . ?
H18A C18 H18C 109.5 . . ?
H18B C18 H18C 109.5 . . ?
Si2 C19 H19A 109.5 . . ?
Si2 C19 H19B 109.5 . . ?
H19A C19 H19B 109.5 . . ?
Si2 C19 H19C 109.5 . . ?
H19A C19 H19C 109.5 . . ?
H19B C19 H19C 109.5 . . ?
Si3 C20 H20A 109.5 . . ?
Si3 C20 H20B 109.5 . . ?
H20A C20 H20B 109.5 . . ?
Si3 C20 H20C 109.5 . . ?
H20A C20 H20C 109.5 . . ?
H20B C20 H20C 109.5 . . ?
Si3 C21 H21A 109.5 . . ?
Si3 C21 H21B 109.5 . . ?
H21A C21 H21B 109.5 . . ?
Si3 C21 H21C 109.5 . . ?
H21A C21 H21C 109.5 . . ?
H21B C21 H21C 109.5 . . ?
Si3 C22 H22A 109.5 . . ?
Si3 C22 H22B 109.5 . . ?
H22A C22 H22B 109.5 . . ?
Si3 C22 H22C 109.5 . . ?
H22A C22 H22C 109.5 . . ?
H22B C22 H22C 109.5 . . ?
C24 C23 C28 117.8(5) . . ?
C24 C23 Si1 123.7(4) . . ?
C28 C23 Si1 118.5(4) . . ?
C23 C24 C25 120.9(5) . . ?
C23 C24 H24 119.5 . . ?
C25 C24 H24 119.5 . . ?
C26 C25 C24 121.0(5) . . ?
C26 C25 H25 119.5 . . ?
C24 C25 H25 119.5 . . ?
C25 C26 C27 118.8(5) . . ?
C25 C26 H26 120.6 . . ?
C27 C26 H26 120.6 . . ?
C28 C27 C26 120.8(5) . . ?
C28 C27 H27 119.6 . . ?
C26 C27 H27 119.6 . . ?
C27 C28 C23 120.6(5) . . ?
C27 C28 H28 119.7 . . ?
C23 C28 H28 119.7 . . ?
C30 C29 P1 111.7(4) . . ?
C30 C29 H29A 109.3 . . ?
P1 C29 H29A 109.3 . . ?
C30 C29 H29B 109.3 . . ?
P1 C29 H29B 109.3 . . ?
H29A C29 H29B 107.9 . . ?
C29 C30 H30A 109.5 . . ?
C29 C30 H30B 109.5 . . ?
H30A C30 H30B 109.5 . . ?
C29 C30 H30C 109.5 . . ?
H30A C30 H30C 109.5 . . ?
H30B C30 H30C 109.5 . . ?
C32 C31 P1 113.6(4) . . ?
C32 C31 H31A 108.8 . . ?
P1 C31 H31A 108.8 . . ?
C32 C31 H31B 108.8 . . ?
P1 C31 H31B 108.8 . . ?
H31A C31 H31B 107.7 . . ?
C31 C32 H32A 109.5 . . ?
C31 C32 H32B 109.5 . . ?
H32A C32 H32B 109.5 . . ?
C31 C32 H32C 109.5 . . ?
H32A C32 H32C 109.5 . . ?
H32B C32 H32C 109.5 . . ?
C34 C33 P1 113.1(4) . . ?
C34 C33 H33A 109.0 . . ?
P1 C33 H33A 109.0 . . ?
C34 C33 H33B 109.0 . . ?
P1 C33 H33B 109.0 . . ?
H33A C33 H33B 107.8 . . ?
C33 C34 H34A 109.5 . . ?
C33 C34 H34B 109.5 . . ?
H34A C34 H34B 109.5 . . ?
C33 C34 H34C 109.5 . . ?
H34A C34 H34C 109.5 . . ?
H34B C34 H34C 109.5 . . ?
O2 P2 C67 105.9(2) . . ?
O2 P2 C65 109.0(2) . . ?
C67 P2 C65 110.7(3) . . ?
O2 P2 C63 108.2(2) . . ?
C67 P2 C63 110.4(3) . . ?
C65 P2 C63 112.5(3) . . ?
O2 Si4 C38 112.7(2) . . ?
O2 Si4 C35 112.8(2) . . ?
C38 Si4 C35 96.9(2) . . ?
O2 Si4 C57 103.8(2) . . ?
C38 Si4 C57 114.9(2) . . ?
C35 Si4 C57 116.2(2) . . ?
C51 Si5 C53 108.3(3) . . ?
C51 Si5 C35 107.7(2) . . ?
C53 Si5 C35 113.8(2) . . ?
C51 Si5 C52 108.5(3) . . ?
C53 Si5 C52 109.6(3) . . ?
C35 Si5 C52 108.8(3) . . ?
C56 Si6 C54 111.4(3) . . ?
C56 Si6 C38 110.1(3) . . ?
C54 Si6 C38 106.4(2) . . ?
C56 Si6 C55 110.9(3) . . ?
C54 Si6 C55 107.9(3) . . ?
C38 Si6 C55 110.0(3) . . ?
P2 O2 Si4 140.4(2) . . ?
C36 C35 Si4 104.0(4) . . ?
C36 C35 Si5 127.5(4) . . ?
Si4 C35 Si5 127.7(3) . . ?
C35 C36 C39 124.2(5) . . ?
C35 C36 C37 117.7(4) . . ?
C39 C36 C37 118.0(4) . . ?
C38 C37 C45 123.9(5) . . ?
C38 C37 C36 117.1(4) . . ?
C45 C37 C36 119.0(4) . . ?
C37 C38 Si4 104.3(4) . . ?
C37 C38 Si6 127.5(4) . . ?
Si4 C38 Si6 128.2(3) . . ?
C44 C39 C40 119.5(6) . . ?
C44 C39 C36 120.6(5) . . ?
C40 C39 C36 119.9(5) . . ?
C39 C40 C41 117.8(8) . . ?
C39 C40 H40 121.1 . . ?
C41 C40 H40 121.1 . . ?
C42 C41 C40 121.9(8) . . ?
C42 C41 H41 119.1 . . ?
C40 C41 H41 119.1 . . ?
C41 C42 C43 120.2(6) . . ?
C41 C42 H42 119.9 . . ?
C43 C42 H42 119.9 . . ?
C44 C43 C42 119.7(7) . . ?
C44 C43 H43 120.1 . . ?
C42 C43 H43 120.1 . . ?
C43 C44 C39 120.9(7) . . ?
C43 C44 H44 119.5 . . ?
C39 C44 H44 119.5 . . ?
C46 C45 C50 119.8(6) . . ?
C46 C45 C37 120.6(6) . . ?
C50 C45 C37 119.6(5) . . ?
C45 C46 C47 117.9(8) . . ?
C45 C46 H46 121.1 . . ?
C47 C46 H46 121.1 . . ?
C48 C47 C46 121.6(8) . . ?
C48 C47 H47 119.2 . . ?
C46 C47 H47 119.2 . . ?
C47 C48 C49 120.3(7) . . ?
C47 C48 H48 119.8 . . ?
C49 C48 H48 119.8 . . ?
C48 C49 C50 119.2(8) . . ?
C48 C49 H49 120.4 . . ?
C50 C49 H49 120.4 . . ?
C45 C50 C49 121.2(7) . . ?
C45 C50 H50 119.4 . . ?
C49 C50 H50 119.4 . . ?
Si5 C51 H51A 109.5 . . ?
Si5 C51 H51B 109.5 . . ?
H51A C51 H51B 109.5 . . ?
Si5 C51 H51C 109.5 . . ?
H51A C51 H51C 109.5 . . ?
H51B C51 H51C 109.5 . . ?
Si5 C52 H52A 109.5 . . ?
Si5 C52 H52B 109.5 . . ?
H52A C52 H52B 109.5 . . ?
Si5 C52 H52C 109.5 . . ?
H52A C52 H52C 109.5 . . ?
H52B C52 H52C 109.5 . . ?
Si5 C53 H53A 109.5 . . ?
Si5 C53 H53B 109.5 . . ?
H53A C53 H53B 109.5 . . ?
Si5 C53 H53C 109.5 . . ?
H53A C53 H53C 109.5 . . ?
H53B C53 H53C 109.5 . . ?
Si6 C54 H54A 109.5 . . ?
Si6 C54 H54B 109.5 . . ?
H54A C54 H54B 109.5 . . ?
Si6 C54 H54C 109.5 . . ?
H54A C54 H54C 109.5 . . ?
H54B C54 H54C 109.5 . . ?
Si6 C55 H55A 109.5 . . ?
Si6 C55 H55B 109.5 . . ?
H55A C55 H55B 109.5 . . ?
Si6 C55 H55C 109.5 . . ?
H55A C55 H55C 109.5 . . ?
H55B C55 H55C 109.5 . . ?
Si6 C56 H56A 109.5 . . ?
Si6 C56 H56B 109.5 . . ?
H56A C56 H56B 109.5 . . ?
Si6 C56 H56C 109.5 . . ?
H56A C56 H56C 109.5 . . ?
H56B C56 H56C 109.5 . . ?
C58 C57 C62 118.2(5) . . ?
C58 C57 Si4 123.2(4) . . ?
C62 C57 Si4 118.6(4) . . ?
C57 C58 C59 121.3(5) . . ?
C57 C58 H58 119.3 . . ?
C59 C58 H58 119.3 . . ?
C60 C59 C58 120.0(6) . . ?
C60 C59 H59 120.0 . . ?
C58 C59 H59 120.0 . . ?
C61 C60 C59 119.5(6) . . ?
C61 C60 H60 120.3 . . ?
C59 C60 H60 120.3 . . ?
C60 C61 C62 120.7(6) . . ?
C60 C61 H61 119.6 . . ?
C62 C61 H61 119.6 . . ?
C61 C62 C57 120.3(6) . . ?
C61 C62 H62 119.9 . . ?
C57 C62 H62 119.9 . . ?
C64 C63 P2 115.2(4) . . ?
C64 C63 H63A 108.5 . . ?
P2 C63 H63A 108.5 . . ?
C64 C63 H63B 108.5 . . ?
P2 C63 H63B 108.5 . . ?
H63A C63 H63B 107.5 . . ?
C63 C64 H64A 109.5 . . ?
C63 C64 H64B 109.5 . . ?
H64A C64 H64B 109.5 . . ?
C63 C64 H64C 109.5 . . ?
H64A C64 H64C 109.5 . . ?
H64B C64 H64C 109.5 . . ?
C66 C65 P2 114.7(4) . . ?
C66 C65 H65A 108.6 . . ?
P2 C65 H65A 108.6 . . ?
C66 C65 H65B 108.6 . . ?
P2 C65 H65B 108.6 . . ?
H65A C65 H65B 107.6 . . ?
C65 C66 H66A 109.5 . . ?
C65 C66 H66B 109.5 . . ?
H66A C66 H66B 109.5 . . ?
C65 C66 H66C 109.5 . . ?
H66A C66 H66C 109.5 . . ?
H66B C66 H66C 109.5 . . ?
C68 C67 P2 113.3(4) . . ?
C68 C67 H67A 108.9 . . ?
P2 C67 H67A 108.9 . . ?
C68 C67 H67B 108.9 . . ?
P2 C67 H67B 108.9 . . ?
H67A C67 H67B 107.7 . . ?
C67 C68 H68A 109.5 . . ?
C67 C68 H68B 109.5 . . ?
H68A C68 H68B 109.5 . . ?
C67 C68 H68C 109.5 . . ?
H68A C68 H68C 109.5 . . ?
H68B C68 H68C 109.5 . . ?
O3 S1 O5 114.5(3) . . ?
O3 S1 O4 115.1(3) . . ?
O5 S1 O4 116.4(3) . . ?
O3 S1 C69 103.3(3) . . ?
O5 S1 C69 102.2(3) . . ?
O4 S1 C69 102.4(3) . . ?
F1 C69 F3 107.6(5) . . ?
F1 C69 F2 105.8(5) . . ?
F3 C69 F2 106.6(5) . . ?
F1 C69 S1 112.8(4) . . ?
F3 C69 S1 112.8(4) . . ?
F2 C69 S1 110.8(4) . . ?
O8 S2 O6 116.6(4) . . ?
O8 S2 O7 116.0(4) . . ?
O6 S2 O7 113.5(3) . . ?
O8 S2 C70 103.1(3) . . ?
O6 S2 C70 102.2(3) . . ?
O7 S2 C70 102.5(3) . . ?
F5 C70 F6 106.4(5) . . ?
F5 C70 F4 106.6(5) . . ?
F6 C70 F4 107.5(5) . . ?
F5 C70 S2 111.8(4) . . ?
F6 C70 S2 112.3(4) . . ?
F4 C70 S2 111.8(4) . . ?
C72 C71 C76 118.2(8) . . ?
C72 C71 D71 120.9 . . ?
C76 C71 D71 120.9 . . ?
C71 C72 C73 120.9(9) . . ?
C71 C72 D72 119.5 . . ?
C73 C72 D72 119.5 . . ?
C72 C73 C74 119.7(7) . . ?
C72 C73 D73 120.1 . . ?
C74 C73 D73 120.1 . . ?
C75 C74 C73 121.3(8) . . ?
C75 C74 D74 119.4 . . ?
C73 C74 D74 119.4 . . ?
C74 C75 C76 118.2(8) . . ?
C74 C75 D75 120.9 . . ?
C76 C75 D75 120.9 . . ?
C75 C76 C71 121.7(8) . . ?
C75 C76 D76 119.2 . . ?
C71 C76 D76 119.2 . . ?
C78 C77 C82 118.1(8) . . ?
C78 C77 D77 120.9 . . ?
C82 C77 D77 120.9 . . ?
C77 C78 C79 121.1(8) . . ?
C77 C78 D78 119.5 . . ?
C79 C78 D78 119.5 . . ?
C78 C79 C80 119.0(7) . . ?
C78 C79 D79 120.5 . . ?
C80 C79 D79 120.5 . . ?
C81 C80 C79 119.5(7) . . ?
C81 C80 D80 120.3 . . ?
C79 C80 D80 120.3 . . ?
C82 C81 C80 119.6(8) . . ?
C82 C81 D81 120.2 . . ?
C80 C81 D81 120.2 . . ?
C81 C82 C77 122.7(8) . . ?
C81 C82 D82 118.6 . . ?
C77 C82 D82 118.6 . . ?

loop_
_geom_bond_atom_site_label_1
_geom_bond_atom_site_label_2
_geom_bond_distance
_geom_bond_site_symmetry_2
_geom_bond_publ_flag
P1 O1 1.561(3) . ?
P1 C31 1.766(5) . ?
P1 C33 1.772(5) . ?
P1 C29 1.778(5) . ?
Si1 O1 1.677(3) . ?
Si1 C4 1.852(5) . ?
Si1 C1 1.852(5) . ?
Si1 C23 1.856(5) . ?
Si2 C18 1.860(6) . ?
Si2 C19 1.861(6) . ?
Si2 C17 1.862(5) . ?
Si2 C1 1.874(5) . ?
Si3 C22 1.862(6) . ?
Si3 C4 1.868(5) . ?
Si3 C20 1.871(5) . ?
Si3 C21 1.877(6) . ?
C1 C2 1.367(7) . ?
C2 C5 1.492(7) . ?
C2 C3 1.530(7) . ?
C3 C4 1.368(7) . ?
C3 C11 1.501(6) . ?
C5 C10 1.382(8) . ?
C5 C6 1.387(8) . ?
C6 C7 1.389(8) . ?
C6 H6 0.9500 . ?
C7 C8 1.368(11) . ?
C7 H7 0.9500 . ?
C8 C9 1.369(10) . ?
C8 H8 0.9500 . ?
C9 C10 1.410(8) . ?
C9 H9 0.9500 . ?
C10 H10 0.9500 . ?
C11 C16 1.380(7) . ?
C11 C12 1.386(7) . ?
C12 C13 1.393(8) . ?
C12 H12 0.9500 . ?
C13 C14 1.368(10) . ?
C13 H13 0.9500 . ?
C14 C15 1.367(10) . ?
C14 H14 0.9500 . ?
C15 C16 1.396(8) . ?
C15 H15 0.9500 . ?
C16 H16 0.9500 . ?
C17 H17A 0.9800 . ?
C17 H17B 0.9800 . ?
C17 H17C 0.9800 . ?
C18 H18A 0.9800 . ?
C18 H18B 0.9800 . ?
C18 H18C 0.9800 . ?
C19 H19A 0.9800 . ?
C19 H19B 0.9800 . ?
C19 H19C 0.9800 . ?
C20 H20A 0.9800 . ?
C20 H20B 0.9800 . ?
C20 H20C 0.9800 . ?
C21 H21A 0.9800 . ?
C21 H21B 0.9800 . ?
C21 H21C 0.9800 . ?
C22 H22A 0.9800 . ?
C22 H22B 0.9800 . ?
C22 H22C 0.9800 . ?
C23 C24 1.390(7) . ?
C23 C28 1.407(7) . ?
C24 C25 1.395(7) . ?
C24 H24 0.9500 . ?
C25 C26 1.372(8) . ?
C25 H25 0.9500 . ?
C26 C27 1.391(8) . ?
C26 H26 0.9500 . ?
C27 C28 1.387(8) . ?
C27 H27 0.9500 . ?
C28 H28 0.9500 . ?
C29 C30 1.544(8) . ?
C29 H29A 0.9900 . ?
C29 H29B 0.9900 . ?
C30 H30A 0.9800 . ?
C30 H30B 0.9800 . ?
C30 H30C 0.9800 . ?
C31 C32 1.533(8) . ?
C31 H31A 0.9900 . ?
C31 H31B 0.9900 . ?
C32 H32A 0.9800 . ?
C32 H32B 0.9800 . ?
C32 H32C 0.9800 . ?
C33 C34 1.523(8) . ?
C33 H33A 0.9900 . ?
C33 H33B 0.9900 . ?
C34 H34A 0.9800 . ?
C34 H34B 0.9800 . ?
C34 H34C 0.9800 . ?
P2 O2 1.566(3) . ?
P2 C67 1.780(5) . ?
P2 C65 1.789(5) . ?
P2 C63 1.795(5) . ?
Si4 O2 1.685(3) . ?
Si4 C38 1.849(5) . ?
Si4 C35 1.859(5) . ?
Si4 C57 1.864(5) . ?
Si5 C51 1.865(5) . ?
Si5 C53 1.866(5) . ?
Si5 C35 1.876(5) . ?
Si5 C52 1.876(6) . ?
Si6 C56 1.845(6) . ?
Si6 C54 1.863(5) . ?
Si6 C38 1.873(5) . ?
Si6 C55 1.882(6) . ?
C35 C36 1.364(7) . ?
C36 C39 1.490(7) . ?
C36 C37 1.513(7) . ?
C37 C38 1.373(7) . ?
C37 C45 1.502(7) . ?
C39 C44 1.396(9) . ?
C39 C40 1.397(9) . ?
C40 C41 1.407(10) . ?
C40 H40 0.9500 . ?
C41 C42 1.350(13) . ?
C41 H41 0.9500 . ?
C42 C43 1.383(12) . ?
C42 H42 0.9500 . ?
C43 C44 1.370(9) . ?
C43 H43 0.9500 . ?
C44 H44 0.9500 . ?
C45 C46 1.383(9) . ?
C45 C50 1.385(9) . ?
C46 C47 1.417(10) . ?
C46 H46 0.9500 . ?
C47 C48 1.362(13) . ?
C47 H47 0.9500 . ?
C48 C49 1.365(13) . ?
C48 H48 0.9500 . ?
C49 C50 1.393(9) . ?
C49 H49 0.9500 . ?
C50 H50 0.9500 . ?
C51 H51A 0.9800 . ?
C51 H51B 0.9800 . ?
C51 H51C 0.9800 . ?
C52 H52A 0.9800 . ?
C52 H52B 0.9800 . ?
C52 H52C 0.9800 . ?
C53 H53A 0.9800 . ?
C53 H53B 0.9800 . ?
C53 H53C 0.9800 . ?
C54 H54A 0.9800 . ?
C54 H54B 0.9800 . ?
C54 H54C 0.9800 . ?
C55 H55A 0.9800 . ?
C55 H55B 0.9800 . ?
C55 H55C 0.9800 . ?
C56 H56A 0.9800 . ?
C56 H56B 0.9800 . ?
C56 H56C 0.9800 . ?
C57 C58 1.380(8) . ?
C57 C62 1.398(7) . ?
C58 C59 1.396(8) . ?
C58 H58 0.9500 . ?
C59 C60 1.377(9) . ?
C59 H59 0.9500 . ?
C60 C61 1.376(10) . ?
C60 H60 0.9500 . ?
C61 C62 1.394(8) . ?
C61 H61 0.9500 . ?
C62 H62 0.9500 . ?
C63 C64 1.522(8) . ?
C63 H63A 0.9900 . ?
C63 H63B 0.9900 . ?
C64 H64A 0.9800 . ?
C64 H64B 0.9800 . ?
C64 H64C 0.9800 . ?
C65 C66 1.526(7) . ?
C65 H65A 0.9900 . ?
C65 H65B 0.9900 . ?
C66 H66A 0.9800 . ?
C66 H66B 0.9800 . ?
C66 H66C 0.9800 . ?
C67 C68 1.531(7) . ?
C67 H67A 0.9900 . ?
C67 H67B 0.9900 . ?
C68 H68A 0.9800 . ?
C68 H68B 0.9800 . ?
C68 H68C 0.9800 . ?
S1 O3 1.436(4) . ?
S1 O5 1.440(5) . ?
S1 O4 1.441(4) . ?
S1 C69 1.821(6) . ?
F1 C69 1.321(7) . ?
F2 C69 1.356(7) . ?
F3 C69 1.327(7) . ?
S2 O8 1.418(5) . ?
S2 O6 1.429(5) . ?
S2 O7 1.438(5) . ?
S2 C70 1.821(6) . ?
F4 C70 1.336(7) . ?
F5 C70 1.327(7) . ?
F6 C70 1.332(7) . ?
C71 C72 1.359(13) . ?
C71 C76 1.401(16) . ?
C71 D71 0.9500 . ?
C72 C73 1.366(10) . ?
C72 D72 0.9500 . ?
C73 C74 1.380(10) . ?
C73 D73 0.9500 . ?
C74 C75 1.361(10) . ?
C74 D74 0.9500 . ?
C75 C76 1.370(14) . ?
C75 D75 0.9500 . ?
C76 D76 0.9500 . ?
C77 C78 1.349(10) . ?
C77 C82 1.375(12) . ?
C77 D77 0.9500 . ?
C78 C79 1.377(11) . ?
C78 D78 0.9500 . ?
C79 C80 1.387(11) . ?
C79 D79 0.9500 . ?
C80 C81 1.372(11) . ?
C80 D80 0.9500 . ?
C81 C82 1.325(12) . ?
C81 D81 0.9500 . ?
C82 D82 0.9500 . ?

loop_
_geom_torsion_atom_site_label_1
_geom_torsion_atom_site_label_2
_geom_torsion_atom_site_label_3
_geom_torsion_atom_site_label_4
_geom_torsion
_geom_torsion_site_symmetry_1
_geom_torsion_site_symmetry_2
_geom_torsion_site_symmetry_3
_geom_torsion_site_symmetry_4
_geom_torsion_publ_flag
C31 P1 O1 Si1 -46.7(5) . . . . ?
C33 P1 O1 Si1 -165.4(5) . . . . ?
C29 P1 O1 Si1 75.6(5) . . . . ?
C4 Si1 O1 P1 53.9(5) . . . . ?
C1 Si1 O1 P1 -57.1(5) . . . . ?
C23 Si1 O1 P1 177.7(5) . . . . ?
O1 Si1 C1 C2 126.6(3) . . . . ?
C4 Si1 C1 C2 5.7(4) . . . . ?
C23 Si1 C1 C2 -113.3(3) . . . . ?
O1 Si1 C1 Si2 -63.2(3) . . . . ?
C4 Si1 C1 Si2 175.8(3) . . . . ?
C23 Si1 C1 Si2 56.8(4) . . . . ?
C18 Si2 C1 C2 46.2(5) . . . . ?
C19 Si2 C1 C2 -77.6(5) . . . . ?
C17 Si2 C1 C2 164.3(4) . . . . ?
C18 Si2 C1 Si1 -121.8(4) . . . . ?
C19 Si2 C1 Si1 114.5(3) . . . . ?
C17 Si2 C1 Si1 -3.6(4) . . . . ?
Si1 C1 C2 C5 172.4(4) . . . . ?
Si2 C1 C2 C5 2.3(7) . . . . ?
Si1 C1 C2 C3 -5.1(5) . . . . ?
Si2 C1 C2 C3 -175.2(3) . . . . ?
C1 C2 C3 C4 1.8(6) . . . . ?
C5 C2 C3 C4 -175.8(4) . . . . ?
C1 C2 C3 C11 -177.5(4) . . . . ?
C5 C2 C3 C11 4.9(6) . . . . ?
C11 C3 C4 Si1 -178.2(4) . . . . ?
C2 C3 C4 Si1 2.6(5) . . . . ?
C11 C3 C4 Si3 -2.2(7) . . . . ?
C2 C3 C4 Si3 178.6(3) . . . . ?
O1 Si1 C4 C3 -125.7(3) . . . . ?
C1 Si1 C4 C3 -4.7(4) . . . . ?
C23 Si1 C4 C3 115.1(3) . . . . ?
O1 Si1 C4 Si3 58.5(4) . . . . ?
C1 Si1 C4 Si3 179.5(3) . . . . ?
C23 Si1 C4 Si3 -60.7(4) . . . . ?
C22 Si3 C4 C3 59.4(5) . . . . ?
C20 Si3 C4 C3 -179.7(4) . . . . ?
C21 Si3 C4 C3 -61.9(5) . . . . ?
C22 Si3 C4 Si1 -125.7(4) . . . . ?
C20 Si3 C4 Si1 -4.8(4) . . . . ?
C21 Si3 C4 Si1 113.0(4) . . . . ?
C1 C2 C5 C10 75.8(7) . . . . ?
C3 C2 C5 C10 -106.8(5) . . . . ?
C1 C2 C5 C6 -104.1(6) . . . . ?
C3 C2 C5 C6 73.3(6) . . . . ?
C10 C5 C6 C7 -0.6(9) . . . . ?
C2 C5 C6 C7 179.3(5) . . . . ?
C5 C6 C7 C8 1.6(10) . . . . ?
C6 C7 C8 C9 -0.9(10) . . . . ?
C7 C8 C9 C10 -0.7(9) . . . . ?
C6 C5 C10 C9 -1.0(8) . . . . ?
C2 C5 C10 C9 179.1(5) . . . . ?
C8 C9 C10 C5 1.7(9) . . . . ?
C4 C3 C11 C16 -92.5(6) . . . . ?
C2 C3 C11 C16 86.7(6) . . . . ?
C4 C3 C11 C12 84.2(7) . . . . ?
C2 C3 C11 C12 -96.6(6) . . . . ?
C16 C11 C12 C13 0.4(8) . . . . ?
C3 C11 C12 C13 -176.3(5) . . . . ?
C11 C12 C13 C14 0.4(9) . . . . ?
C12 C13 C14 C15 -1.1(9) . . . . ?
C13 C14 C15 C16 0.9(9) . . . . ?
C12 C11 C16 C15 -0.6(8) . . . . ?
C3 C11 C16 C15 176.1(5) . . . . ?
C14 C15 C16 C11 -0.1(9) . . . . ?
O1 Si1 C23 C24 -8.9(5) . . . . ?
C4 Si1 C23 C24 115.9(5) . . . . ?
C1 Si1 C23 C24 -134.4(4) . . . . ?
O1 Si1 C23 C28 171.2(4) . . . . ?
C4 Si1 C23 C28 -64.0(5) . . . . ?
C1 Si1 C23 C28 45.7(5) . . . . ?
C28 C23 C24 C25 0.5(8) . . . . ?
Si1 C23 C24 C25 -179.4(4) . . . . ?
C23 C24 C25 C26 0.4(9) . . . . ?
C24 C25 C26 C27 -1.1(10) . . . . ?
C25 C26 C27 C28 0.9(10) . . . . ?
C26 C27 C28 C23 -0.1(10) . . . . ?
C24 C23 C28 C27 -0.6(9) . . . . ?
Si1 C23 C28 C27 179.3(5) . . . . ?
O1 P1 C29 C30 171.5(4) . . . . ?
C31 P1 C29 C30 -66.9(5) . . . . ?
C33 P1 C29 C30 54.9(5) . . . . ?
O1 P1 C31 C32 74.1(4) . . . . ?
C33 P1 C31 C32 -169.7(4) . . . . ?
C29 P1 C31 C32 -48.0(5) . . . . ?
O1 P1 C33 C34 -61.9(5) . . . . ?
C31 P1 C33 C34 179.7(4) . . . . ?
C29 P1 C33 C34 57.4(5) . . . . ?
C67 P2 O2 Si4 -172.7(4) . . . . ?
C65 P2 O2 Si4 -53.6(4) . . . . ?
C63 P2 O2 Si4 69.0(4) . . . . ?
C38 Si4 O2 P2 60.8(4) . . . . ?
C35 Si4 O2 P2 -47.6(4) . . . . ?
C57 Si4 O2 P2 -174.2(4) . . . . ?
O2 Si4 C35 C36 120.3(3) . . . . ?
C38 Si4 C35 C36 2.0(4) . . . . ?
C57 Si4 C35 C36 -120.1(3) . . . . ?
O2 Si4 C35 Si5 -69.4(3) . . . . ?
C38 Si4 C35 Si5 172.4(3) . . . . ?
C57 Si4 C35 Si5 50.2(4) . . . . ?
C51 Si5 C35 C36 170.5(4) . . . . ?
C53 Si5 C35 C36 -69.4(5) . . . . ?
C52 Si5 C35 C36 53.1(5) . . . . ?
C51 Si5 C35 Si4 2.4(4) . . . . ?
C53 Si5 C35 Si4 122.4(3) . . . . ?
C52 Si5 C35 Si4 -115.1(3) . . . . ?
Si4 C35 C36 C39 176.0(4) . . . . ?
Si5 C35 C36 C39 5.6(7) . . . . ?
Si4 C35 C36 C37 -2.5(5) . . . . ?
Si5 C35 C36 C37 -172.8(3) . . . . ?
C35 C36 C37 C38 1.9(7) . . . . ?
C39 C36 C37 C38 -176.6(5) . . . . ?
C35 C36 C37 C45 -177.3(5) . . . . ?
C39 C36 C37 C45 4.2(7) . . . . ?
C45 C37 C38 Si4 179.1(4) . . . . ?
C36 C37 C38 Si4 -0.1(5) . . . . ?
C45 C37 C38 Si6 -2.1(8) . . . . ?
C36 C37 C38 Si6 178.7(4) . . . . ?
O2 Si4 C38 C37 -119.4(4) . . . . ?
C35 Si4 C38 C37 -1.1(4) . . . . ?
C57 Si4 C38 C37 122.0(4) . . . . ?
O2 Si4 C38 Si6 61.8(4) . . . . ?
C35 Si4 C38 Si6 -179.9(3) . . . . ?
C57 Si4 C38 Si6 -56.8(4) . . . . ?
C56 Si6 C38 C37 53.3(6) . . . . ?
C54 Si6 C38 C37 174.1(5) . . . . ?
C55 Si6 C38 C37 -69.3(6) . . . . ?
C56 Si6 C38 Si4 -128.2(4) . . . . ?
C54 Si6 C38 Si4 -7.4(4) . . . . ?
C55 Si6 C38 Si4 109.3(4) . . . . ?
C35 C36 C39 C44 77.5(7) . . . . ?
C37 C36 C39 C44 -104.1(6) . . . . ?
C35 C36 C39 C40 -102.6(6) . . . . ?
C37 C36 C39 C40 75.8(7) . . . . ?
C44 C39 C40 C41 -1.0(9) . . . . ?
C36 C39 C40 C41 179.0(6) . . . . ?
C39 C40 C41 C42 1.1(10) . . . . ?
C40 C41 C42 C43 -1.4(11) . . . . ?
C41 C42 C43 C44 1.5(10) . . . . ?
C42 C43 C44 C39 -1.5(9) . . . . ?
C40 C39 C44 C43 1.3(9) . . . . ?
C36 C39 C44 C43 -178.8(5) . . . . ?
C38 C37 C45 C46 81.5(7) . . . . ?
C36 C37 C45 C46 -99.3(6) . . . . ?
C38 C37 C45 C50 -97.0(7) . . . . ?
C36 C37 C45 C50 82.1(6) . . . . ?
C50 C45 C46 C47 -0.2(9) . . . . ?
C37 C45 C46 C47 -178.7(5) . . . . ?
C45 C46 C47 C48 1.1(10) . . . . ?
C46 C47 C48 C49 -0.6(11) . . . . ?
C47 C48 C49 C50 -0.8(11) . . . . ?
C46 C45 C50 C49 -1.2(9) . . . . ?
C37 C45 C50 C49 177.3(6) . . . . ?
C48 C49 C50 C45 1.7(10) . . . . ?
O2 Si4 C57 C58 0.4(5) . . . . ?
C38 Si4 C57 C58 123.9(5) . . . . ?
C35 Si4 C57 C58 -124.0(5) . . . . ?
O2 Si4 C57 C62 -179.5(4) . . . . ?
C38 Si4 C57 C62 -55.9(5) . . . . ?
C35 Si4 C57 C62 56.1(5) . . . . ?
C62 C57 C58 C59 0.5(9) . . . . ?
Si4 C57 C58 C59 -179.4(5) . . . . ?
C57 C58 C59 C60 -1.2(10) . . . . ?
C58 C59 C60 C61 1.9(10) . . . . ?
C59 C60 C61 C62 -1.8(12) . . . . ?
C60 C61 C62 C57 1.1(11) . . . . ?
C58 C57 C62 C61 -0.4(9) . . . . ?
Si4 C57 C62 C61 179.5(6) . . . . ?
O2 P2 C63 C64 163.1(4) . . . . ?
C67 P2 C63 C64 47.7(5) . . . . ?
C65 P2 C63 C64 -76.4(5) . . . . ?
O2 P2 C65 C66 -171.3(4) . . . . ?
C67 P2 C65 C66 -55.3(5) . . . . ?
C63 P2 C65 C66 68.7(5) . . . . ?
O2 P2 C67 C68 -59.4(4) . . . . ?
C65 P2 C67 C68 -177.4(4) . . . . ?
C63 P2 C67 C68 57.4(5) . . . . ?
O3 S1 C69 F1 60.2(5) . . . . ?
O5 S1 C69 F1 179.4(4) . . . . ?
O4 S1 C69 F1 -59.7(5) . . . . ?
O3 S1 C69 F3 -177.6(4) . . . . ?
O5 S1 C69 F3 -58.5(5) . . . . ?
O4 S1 C69 F3 62.5(5) . . . . ?
O3 S1 C69 F2 -58.2(5) . . . . ?
O5 S1 C69 F2 61.0(5) . . . . ?
O4 S1 C69 F2 -178.1(4) . . . . ?
O8 S2 C70 F5 66.0(5) . . . . ?
O6 S2 C70 F5 -55.4(5) . . . . ?
O7 S2 C70 F5 -173.1(4) . . . . ?
O8 S2 C70 F6 -53.6(5) . . . . ?
O6 S2 C70 F6 -174.9(4) . . . . ?
O7 S2 C70 F6 67.3(5) . . . . ?
O8 S2 C70 F4 -174.6(5) . . . . ?
O6 S2 C70 F4 64.1(6) . . . . ?
O7 S2 C70 F4 -53.7(6) . . . . ?
C76 C71 C72 C73 1.7(12) . . . . ?
C71 C72 C73 C74 -1.4(11) . . . . ?
C72 C73 C74 C75 0.6(10) . . . . ?
C73 C74 C75 C76 -0.1(11) . . . . ?
C74 C75 C76 C71 0.5(13) . . . . ?
C72 C71 C76 C75 -1.2(14) . . . . ?
C82 C77 C78 C79 0.1(13) . . . . ?
C77 C78 C79 C80 0.0(13) . . . . ?
C78 C79 C80 C81 0.9(12) . . . . ?
C79 C80 C81 C82 -1.8(12) . . . . ?
C80 C81 C82 C77 1.9(14) . . . . ?
C78 C77 C82 C81 -1.0(14) . . . . ?
